data_2005988
loop_
_publ_author_name
'Kwiatkowski, W.'
'Cameron, T. S.'
'Salama, P.'
'Poirier, M.'

_publ_section_title
;(1<i>R</i>,1<i>R</i>')-2-<i>exo</i>-Mercapto-2'-thioxo-3-<i>exo</i>,3'-<i>exo</i>-bibornane,
 2-Dehydro-2,2'-<i>exo</i>-epidithio-3,3'-bibornane and
 2-<i>endo</i>,2'-<i>exo</i>-Epidithio-3,3'-bibornanylidene. Potential
 Antiviral Agents
;
_journal_issue 3
_journal_name_full 'Acta Crystallographica Section C'
_journal_page_first 387
_journal_page_last 391
_journal_paper_doi 10.1107/S0108270196012085
_journal_volume 53
_journal_year 1997
_chemical_formula_sum 'C20 H32 S2'
_chemical_formula_weight 336.58
_chemical_name_systematic
;
2-(exo-mercapto)-2'-thioxo-(1R, 1R')-3-(exo),3'-(exo)-bibornanyl
;
_space_group_IT_number 19
_symmetry_cell_setting orthorhombic
_symmetry_space_group_name_Hall 'P 2ac 2ab'
_symmetry_space_group_name_H-M 'P 21 21 21'
_audit_creation_method SHELXL
_cell_angle_alpha 90.00
_cell_angle_beta 90.00
_cell_angle_gamma 90.00
_cell_formula_units_Z 4
_cell_length_a 12.092(4)
_cell_length_b 20.540(2)
_cell_length_c 7.772(2)
_cell_measurement_reflns_used 25
_cell_measurement_temperature 293(2)
_cell_measurement_theta_max 22.9
_cell_measurement_theta_min 18.8
_cell_volume 1930.3(8)
_computing_cell_refinement 'AFC5R Software'
_computing_data_collection 'AFC5R Software (Rigaku Corporation, 1990)'
_computing_data_reduction 'TEXSAN (Molecular Structure Corporation, 1992)'
_computing_molecular_graphics SHELXL93
_computing_publication_material SHELXL93
_computing_structure_refinement 'SHELXL93 (Sheldrick, 1993)'
_computing_structure_solution 'SHELXS90 (Sheldrick, 1990)'
_diffrn_ambient_temperature 293(2)
_diffrn_measurement_device 'Rigaku AFC5R diffractometer with 12kW rotating anode generator'
_diffrn_measurement_method \w--2\q
_diffrn_radiation_monochromator graphite
_diffrn_radiation_source 'rotating anode'
_diffrn_radiation_type CuK\a
_diffrn_radiation_wavelength 1.54178
_diffrn_reflns_av_R_equivalents 0.0167
_diffrn_reflns_av_sigmaI/netI 0.0187
_diffrn_reflns_limit_h_max 13
_diffrn_reflns_limit_h_min 0
_diffrn_reflns_limit_k_max 23
_diffrn_reflns_limit_k_min 0
_diffrn_reflns_limit_l_max 8
_diffrn_reflns_limit_l_min 0
_diffrn_reflns_number 3330
_diffrn_reflns_theta_max 59.89
_diffrn_reflns_theta_min 4.24
_diffrn_standards_decay_% 4.4
_diffrn_standards_interval_count 150
_diffrn_standards_number 3
_exptl_absorpt_coefficient_mu 2.437
_exptl_absorpt_correction_T_max 0.614
_exptl_absorpt_correction_T_min 0.556
_exptl_absorpt_correction_type 'empirical via \y scans (North, Phillips & Mathews, 1968)'
_exptl_crystal_colour 'pale yellow'
_exptl_crystal_density_diffrn 1.158
_exptl_crystal_density_meas ?
_exptl_crystal_description prism
_exptl_crystal_F_000 736
_exptl_crystal_size_max 0.5
_exptl_crystal_size_mid 0.3
_exptl_crystal_size_min 0.2
_refine_diff_density_max .154
_refine_diff_density_min -.180
_refine_ls_abs_structure_details 'Flack (1983)'
_refine_ls_abs_structure_Flack 0.00(2)
_refine_ls_extinction_coef 0.0030(3)
_refine_ls_extinction_method SHELXL
_refine_ls_goodness_of_fit_all 1.026
_refine_ls_goodness_of_fit_obs 1.035
_refine_ls_matrix_type full
_refine_ls_number_parameters 203
_refine_ls_number_reflns 2858
_refine_ls_number_restraints 0
_refine_ls_restrained_S_all 1.026
_refine_ls_restrained_S_obs 1.035
_refine_ls_R_factor_all 0.0359
_refine_ls_R_factor_obs 0.0314
_refine_ls_shift/esd_max -0.008
_refine_ls_shift/esd_mean 0.000
_refine_ls_structure_factor_coef Fsqd
_refine_ls_weighting_details 'w = 1/[\s^2^(Fo^2^)+(0.0428P)^2^+0.6175P] where P=(Fo^2^+2Fc^2^)/3'
_refine_ls_weighting_scheme calc
_refine_ls_wR_factor_all 0.0840
_refine_ls_wR_factor_obs 0.0816
_reflns_number_observed 2663
_reflns_number_total 2858
_reflns_observed_criterion >2sigma(I)
_cod_data_source_file fg1199.cif
_cod_data_source_block 1
_cod_depositor_comments
;
The following automatic conversions were performed:

'_exptl_crystal_density_meas' value 'not measured' was changed to '?'
- the value is perceived as not measured.

Automatic conversion script
Id: cif_fix_values 3008 2015-01-20 13:52:24Z robertas 

The following automatic conversions were performed:

'_refine_ls_weighting_scheme' value 'calc w =
1/[\s^2^(Fo^2^)+(0.0428P)^2^+0.6175P] where P=(Fo^2^+2Fc^2^)/3' was
changed to 'calc'. New tag '_refine_ls_weighting_details' was
created. The value of the new tag was set to 'w =
1/[\s^2^(Fo^2^)+(0.0428P)^2^+0.6175P] where P=(Fo^2^+2Fc^2^)/3'.

Automatic conversion script
Id: cif_fix_values 3143 2015-03-26 13:38:13Z robertas 
;
_cod_database_code 2005988

loop_
_symmetry_equiv_pos_as_xyz
'x, y, z'
'-x+1/2, -y, z+1/2'
'-x, y+1/2, -z+1/2'
'x+1/2, -y+1/2, -z'

loop_
_atom_site_aniso_label
_atom_site_aniso_U_11
_atom_site_aniso_U_12
_atom_site_aniso_U_13
_atom_site_aniso_U_22
_atom_site_aniso_U_23
_atom_site_aniso_U_33
S1 0.1043(5) 0.0178(3) -0.0092(4) 0.0494(3) -0.0123(3) 0.0405(3)
S2 0.0520(4) 0.0155(3) 0.0134(3) 0.0772(5) 0.0120(3) 0.0586(4)
C1 0.0497(13) 0.0070(10) -0.0053(10) 0.0384(12) -0.0042(9) 0.0356(11)
C2 0.0454(12) 0.0015(9) -0.0037(9) 0.0321(10) -0.0006(8) 0.0317(10)
C3 0.0574(14) 0.0102(10) 0.0044(10) 0.0371(12) 0.0012(9) 0.0378(12)
C4 0.078(2) 0.0027(13) 0.0001(12) 0.0498(13) -0.0014(10) 0.0327(12)
C5 0.0654(15) 0.0081(11) -0.0075(12) 0.0518(13) 0.0052(10) 0.0367(12)
C6 0.0541(14) 0.0030(10) -0.0056(10) 0.0323(10) 0.0020(10) 0.0414(11)
C7 0.0480(13) -0.0012(11) 0.0020(11) 0.0458(12) 0.0101(11) 0.0535(14)
C8 0.0516(15) -0.0060(13) -0.0104(15) 0.063(2) 0.006(2) 0.083(2)
C9 0.069(2) -0.0002(15) 0.016(2) 0.077(2) 0.028(2) 0.085(2)
C10 0.097(2) 0.0064(14) -0.010(2) 0.0362(13) 0.0040(12) 0.071(2)
C11 0.0474(12) 0.0053(9) 0.0005(10) 0.0452(12) 0.0016(9) 0.0311(11)
C12 0.0454(12) 0.0023(9) -0.0043(10) 0.0342(11) 0.0030(9) 0.0343(11)
C13 0.0416(12) 0.0063(11) 0.0047(10) 0.0427(12) 0.0116(10) 0.0511(13)
C14 0.0506(14) 0.0046(12) -0.0160(13) 0.059(2) 0.0156(14) 0.072(2)
C15 0.065(2) 0.0099(13) -0.0109(12) 0.0559(15) 0.0115(12) 0.0469(14)
C16 0.0494(12) 0.0015(9) 0.0019(11) 0.0417(11) 0.0111(10) 0.0456(13)
C17 0.0581(14) 0.0080(11) 0.0055(11) 0.0344(12) 0.0065(10) 0.0482(13)
C18 0.095(2) 0.023(2) 0.012(2) 0.0464(15) 0.0097(13) 0.078(2)
C19 0.091(2) 0.0002(14) -0.0040(14) 0.0431(12) -0.0051(11) 0.0526(15)
C20 0.072(2) -0.0067(14) 0.006(2) 0.060(2) 0.0239(14) 0.075(2)

loop_
_atom_site_label
_atom_site_occupancy
_atom_site_fract_x
_atom_site_fract_y
_atom_site_fract_z
_atom_site_U_iso_or_equiv
_atom_site_thermal_displace_type
_atom_site_calc_flag
_atom_site_refinement_flags
_atom_site_type_symbol
S1 1 0.91546(7) 0.96643(3) 0.72935(8) 0.0647(2) Uani d . S
H1 1 0.8378(24) 0.9265(14) 0.8086(38) 0.078 Uiso d . H
S2 1 0.76761(5) 0.80470(4) 0.78458(9) 0.0626(2) Uani d . S
C1 1 0.8891(2) 0.93144(10) 0.5171(3) 0.0412(5) Uani d . C
H1A 1 0.8104(2) 0.93102(10) 0.4995(3) 0.049 Uiso d R H
C2 1 0.9301(2) 0.85965(9) 0.4803(3) 0.0364(5) Uani d . C
H2A 1 0.8687(2) 0.83358(9) 0.4430(3) 0.044 Uiso d R H
C3 1 1.0039(2) 0.86929(11) 0.3195(3) 0.0441(5) Uani d . C
H3A 1 1.0567(2) 0.83502(11) 0.3019(3) 0.053 Uiso d R H
C4 1 0.9240(2) 0.87943(12) 0.1690(3) 0.0536(6) Uani d . C
H4A 1 0.9613(2) 0.87813(12) 0.0601(3) 0.064 Uiso d R H
H4B 1 0.8673(2) 0.84671(12) 0.1706(3) 0.064 Uiso d R H
C5 1 0.8774(2) 0.94800(12) 0.2057(3) 0.0513(6) Uani d . C
H5A 1 0.8900(2) 0.97691(12) 0.1107(3) 0.062 Uiso d R H
H5B 1 0.7995(2) 0.94578(12) 0.2289(3) 0.062 Uiso d R H
C6 1 0.9409(2) 0.97093(10) 0.3676(3) 0.0426(5) Uani d . C
C7 1 1.0551(2) 0.93772(11) 0.3406(3) 0.0491(6) Uani d . C
C8 1 1.1362(2) 0.94329(14) 0.4908(4) 0.0661(7) Uani d . C
H8A 1 1.1646(2) 0.98687(14) 0.4974(4) 0.079 Uiso d R H
H8B 1 1.1964(2) 0.91333(14) 0.4753(4) 0.079 Uiso d R H
H8C 1 1.0976(2) 0.93303(14) 0.5953(4) 0.079 Uiso d R H
C9 1 1.1156(3) 0.9626(2) 0.1794(4) 0.0771(9) Uani d . C
H9A 1 1.1464(3) 1.0050(2) 0.1995(4) 0.093 Uiso d R H
H9B 1 1.0641(3) 0.9647(2) 0.0857(4) 0.093 Uiso d R H
H9C 1 1.1739(3) 0.9326(2) 0.1514(4) 0.093 Uiso d R H
C10 1 0.9379(3) 1.04467(11) 0.3900(4) 0.0680(8) Uani d . C
H10A 1 0.8637(3) 1.06035(11) 0.4048(4) 0.082 Uiso d R H
H10B 1 0.9696(3) 1.06391(11) 0.2889(4) 0.082 Uiso d R H
H10C 1 0.9814(3) 1.05626(11) 0.4887(4) 0.082 Uiso d R H
C11 1 0.8910(2) 0.78157(10) 0.7310(3) 0.0412(5) Uani d . C
C12 1 0.9775(2) 0.82135(10) 0.6366(3) 0.0380(5) Uani d . C
H12A 1 1.0050(2) 0.85319(10) 0.7162(3) 0.046 Uiso d R H
C13 1 1.0713(2) 0.77037(11) 0.6121(3) 0.0451(5) Uani d . C
H13A 1 1.1205(2) 0.77958(11) 0.5183(3) 0.054 Uiso d R H
C14 1 1.1265(2) 0.76418(14) 0.7896(4) 0.0605(7) Uani d . C
H14A 1 1.1925(2) 0.73831(14) 0.7833(4) 0.073 Uiso d R H
H14B 1 1.1445(2) 0.80625(14) 0.8355(4) 0.073 Uiso d R H
C15 1 1.0362(2) 0.72994(13) 0.8975(3) 0.0559(7) Uani d . C
H15A 1 1.0642(2) 0.69072(13) 0.9487(3) 0.067 Uiso d R H
H15B 1 1.0096(2) 0.75820(13) 0.9867(3) 0.067 Uiso d R H
C16 1 0.9421(2) 0.71533(10) 0.7660(3) 0.0456(5) Uani d . C
C17 1 1.0084(2) 0.70480(11) 0.5959(3) 0.0469(6) Uani d . C
C18 1 1.0839(3) 0.64455(13) 0.6014(4) 0.0732(9) Uani d . C
H18A 1 1.1229(3) 0.64041(13) 0.4945(4) 0.088 Uiso d R H
H18B 1 1.0420(3) 0.60564(13) 0.6225(4) 0.088 Uiso d R H
H18C 1 1.1360(3) 0.65099(13) 0.6931(4) 0.088 Uiso d R H
C19 1 0.9348(3) 0.69931(13) 0.4367(3) 0.0623(7) Uani d . C
H19A 1 0.9792(3) 0.69357(13) 0.3354(3) 0.075 Uiso d R H
H19B 1 0.8920(3) 0.73848(13) 0.4261(3) 0.075 Uiso d R H
H19C 1 0.8860(3) 0.66276(13) 0.4497(3) 0.075 Uiso d R H
C20 1 0.8622(2) 0.66260(14) 0.8222(4) 0.0693(8) Uani d . C
H20A 1 0.8281(2) 0.67514(14) 0.9287(4) 0.083 Uiso d R H
H20B 1 0.9006(2) 0.62211(14) 0.8376(4) 0.083 Uiso d R H
H20C 1 0.8064(2) 0.65751(14) 0.7355(4) 0.083 Uiso d R H

loop_
_atom_type_symbol
_atom_type_description
_atom_type_scat_dispersion_real
_atom_type_scat_dispersion_imag
_atom_type_scat_source
C C .0181 .0091 'International Tables Vol C Tables 4.2.6.8 and 6.1.1.4'
H H .0000 .0000 'International Tables Vol C Tables 4.2.6.8 and 6.1.1.4'
S S .3331 .5567 'International Tables Vol C Tables 4.2.6.8 and 6.1.1.4'

loop_
_geom_angle_atom_site_label_1
_geom_angle_atom_site_label_2
_geom_angle_atom_site_label_3
_geom_angle
C6 C1 C2 103.0(2)
C6 C1 S1 113.58(15)
C2 C1 S1 118.32(15)
C3 C2 C12 118.8(2)
C3 C2 C1 102.0(2)
C12 C2 C1 116.5(2)
C4 C3 C7 102.1(2)
C4 C3 C2 105.7(2)
C7 C3 C2 105.2(2)
C3 C4 C5 102.3(2)
C6 C5 C4 104.3(2)
C10 C6 C1 115.1(2)
C10 C6 C5 112.5(2)
C1 C6 C5 104.4(2)
C10 C6 C7 118.2(2)
C1 C6 C7 103.4(2)
C5 C6 C7 101.4(2)
C8 C7 C9 107.0(2)
C8 C7 C3 114.0(2)
C9 C7 C3 114.0(2)
C8 C7 C6 115.7(2)
C9 C7 C6 112.8(2)
C3 C7 C6 93.3(2)
C12 C11 C16 106.8(2)
C12 C11 S2 127.0(2)
C16 C11 S2 126.2(2)
C11 C12 C2 113.3(2)
C11 C12 C13 101.5(2)
C2 C12 C13 120.9(2)
C14 C13 C17 102.4(2)
C14 C13 C12 105.2(2)
C17 C13 C12 103.7(2)
C13 C14 C15 102.6(2)
C14 C15 C16 104.4(2)
C20 C16 C11 115.6(2)
C20 C16 C17 118.2(2)
C11 C16 C17 100.4(2)
C20 C16 C15 114.5(2)
C11 C16 C15 104.0(2)
C17 C16 C15 101.9(2)
C19 C17 C18 108.0(2)
C19 C17 C13 114.5(2)
C18 C17 C13 113.9(2)
C19 C17 C16 113.4(2)
C18 C17 C16 113.1(2)
C13 C17 C16 93.6(2)

loop_
_geom_bond_atom_site_label_1
_geom_bond_atom_site_label_2
_geom_bond_site_symmetry_2
_geom_bond_distance
S1 C1 . 1.828(2)
S2 C11 . 1.620(2)
C1 C6 . 1.549(3)
C1 C2 . 1.582(3)
C2 C3 . 1.548(3)
C2 C12 . 1.556(3)
C3 C4 . 1.531(3)
C3 C7 . 1.545(3)
C4 C5 . 1.543(3)
C5 C6 . 1.548(3)
C6 C10 . 1.525(3)
C6 C7 . 1.554(3)
C7 C8 . 1.529(4)
C7 C9 . 1.538(4)
C11 C12 . 1.517(3)
C11 C16 . 1.519(3)
C12 C13 . 1.555(3)
C13 C14 . 1.537(4)
C13 C17 . 1.552(3)
C14 C15 . 1.546(4)
C15 C16 . 1.559(3)
C16 C20 . 1.515(3)
C16 C17 . 1.561(3)
C17 C19 . 1.528(4)
C17 C18 . 1.539(3)

loop_
_cod_related_entry_id
_cod_related_entry_database
_cod_related_entry_code
1 ChemSpider 21186519
